data_2220846
loop_
_publ_author_name
'Kia, Reza'
'Fun, Hoong-Kun'
'Kargar, Hadi'

_publ_section_title
;
 2-(3-Chlorophenyl)-4,5-dihydro-1<i>H</i>-imidazole
;
_journal_coeditor_code IS2379
_journal_issue 2
_journal_name_full 'Acta Crystallographica Section E'
_journal_page_first o338
_journal_page_last o339
_journal_paper_doi 10.1107/S1600536809001214
_journal_volume 65
_journal_year 2009
_chemical_formula_iupac 'C9 H9 Cl N2'
_chemical_formula_moiety 'C9 H9 Cl N2'
_chemical_formula_sum 'C9 H9 Cl N2'
_chemical_formula_weight 180.63
_chemical_name_systematic
;
2-(3-Chlorophenyl)-4,5-dihydro-1<i>H</i>-imidazole
;
_space_group_IT_number 43
_symmetry_cell_setting orthorhombic
_symmetry_space_group_name_Hall 'F 2 -2d'
_symmetry_space_group_name_H-M 'F d d 2'
_atom_sites_solution_hydrogens geom
_atom_sites_solution_primary direct
_atom_sites_solution_secondary difmap
_audit_creation_method SHELXL-97
_cell_angle_alpha 90.00
_cell_angle_beta 90.00
_cell_angle_gamma 90.00
_cell_formula_units_Z 16
_cell_length_a 19.7329(8)
_cell_length_b 39.1479(18)
_cell_length_c 4.3493(2)
_cell_measurement_reflns_used 8962
_cell_measurement_temperature 100.00(10)
_cell_measurement_theta_max 36.70
_cell_measurement_theta_min 2.93
_cell_volume 3359.8(3)
_computing_cell_refinement 'SAINT (Bruker, 2005)'
_computing_data_collection 'APEX2 (Bruker, 2005)'
_computing_data_reduction 'SAINT (Bruker, 2005)'
_computing_molecular_graphics 'SHELXTL (Sheldrick, 2008)'
_computing_publication_material
;
SHELXTL (Sheldrick, 2008) and PLATON (Spek, 2003)
;
_computing_structure_refinement 'SHELXTL (Sheldrick, 2008)'
_computing_structure_solution 'SHELXTL (Sheldrick, 2008)'
_diffrn_ambient_temperature 100.00(10)
_diffrn_measured_fraction_theta_full 0.989
_diffrn_measured_fraction_theta_max 0.989
_diffrn_measurement_device_type
;
Bruker APEXII CCD area-detector
;
_diffrn_measurement_method '\f and \w'
_diffrn_radiation_monochromator graphite
_diffrn_radiation_source 'fine-focus sealed tube'
_diffrn_radiation_type MoK\a
_diffrn_radiation_wavelength 0.71073
_diffrn_reflns_av_R_equivalents 0.0245
_diffrn_reflns_av_sigmaI/netI 0.0259
_diffrn_reflns_limit_h_max 25
_diffrn_reflns_limit_h_min -31
_diffrn_reflns_limit_k_max 60
_diffrn_reflns_limit_k_min -60
_diffrn_reflns_limit_l_max 6
_diffrn_reflns_limit_l_min -6
_diffrn_reflns_number 14166
_diffrn_reflns_theta_full 35.00
_diffrn_reflns_theta_max 35.00
_diffrn_reflns_theta_min 2.08
_diffrn_standards_number 0
_exptl_absorpt_coefficient_mu 0.394
_exptl_absorpt_correction_T_max 0.9643
_exptl_absorpt_correction_T_min 0.8245
_exptl_absorpt_correction_type multi-scan
_exptl_absorpt_process_details '(<i>SADABS</i>; Bruker, 2005)'
_exptl_crystal_colour colourless
_exptl_crystal_density_diffrn 1.428
_exptl_crystal_density_method 'not measured'
_exptl_crystal_description block
_exptl_crystal_F_000 1504
_exptl_crystal_size_max 0.51
_exptl_crystal_size_mid 0.50
_exptl_crystal_size_min 0.09
_refine_diff_density_max 0.329
_refine_diff_density_min -0.154
_refine_ls_abs_structure_details 'Flack (1983), 1429 Friedel pairs'
_refine_ls_abs_structure_Flack -0.05(4)
_refine_ls_extinction_method none
_refine_ls_goodness_of_fit_ref 1.098
_refine_ls_hydrogen_treatment mixed
_refine_ls_matrix_type full
_refine_ls_number_parameters 113
_refine_ls_number_reflns 3438
_refine_ls_number_restraints 1
_refine_ls_restrained_S_all 1.098
_refine_ls_R_factor_all 0.0302
_refine_ls_R_factor_gt 0.0272
_refine_ls_shift/su_max 0.001
_refine_ls_shift/su_mean 0.000
_refine_ls_structure_factor_coef Fsqd
_refine_ls_weighting_details 'calc w=1/[\s^2^(Fo^2^)+(0.037P)^2^+1.1492P] where P=(Fo^2^+2Fc^2^)/3'
_refine_ls_weighting_scheme calc
_refine_ls_wR_factor_gt 0.0707
_refine_ls_wR_factor_ref 0.0723
_reflns_number_gt 3224
_reflns_number_total 3438
_reflns_threshold_expression I>2\s(I)
_cod_data_source_file is2379.cif
_cod_data_source_block I
_cod_depositor_comments
;
The following automatic conversions were performed:
'_symmetry_cell_setting' value 'Orthorhombic' changed to 'orthorhombic'
according to '/home/saulius/struct/CIF-dictionaries/cif_core.dic'
dictionary named 'cif_core.dic' version 2.4.1 from 2010-06-29.

Automatic conversion script
Id: cif_fix_enum 1527 2010-12-29 10:47:43Z saulius 

The following automatic conversions were performed:

'_symmetry_cell_setting' value 'Orthorhombic' changed to
'orthorhombic' according to
/home/saulius/struct/CIF-dictionaries/cif_core.dic dictionary named
'cif_core.dic' version 2.4.1 from 2010-06-29.

Automatic conversion script
Id: cif_fix_values 1715 2011-07-08 13:25:40Z adriana 
;
_cod_database_code 2220846
_cod_database_fobs_code 2220846

loop_
_symmetry_equiv_pos_as_xyz
'x, y, z'
'-x, -y, z'
'x+1/4, -y+1/4, z+1/4'
'-x+1/4, y+1/4, z+1/4'
'x, y+1/2, z+1/2'
'-x, -y+1/2, z+1/2'
'x+1/4, -y+3/4, z+3/4'
'-x+1/4, y+3/4, z+3/4'
'x+1/2, y, z+1/2'
'-x+1/2, -y, z+1/2'
'x+3/4, -y+1/4, z+3/4'
'-x+3/4, y+1/4, z+3/4'
'x+1/2, y+1/2, z'
'-x+1/2, -y+1/2, z'
'x+3/4, -y+3/4, z+1/4'
'-x+3/4, y+3/4, z+1/4'

loop_
_atom_site_type_symbol
_atom_site_label
_atom_site_fract_x
_atom_site_fract_y
_atom_site_fract_z
_atom_site_U_iso_or_equiv
_atom_site_adp_type
_atom_site_calc_flag
_atom_site_refinement_flags
_atom_site_occupancy
_atom_site_disorder_assembly
_atom_site_disorder_group
Cl Cl1 0.165233(12) 0.246951(6) 0.02330(7) 0.02846(7) Uani d . 1 . .
N N1 0.00209(4) 0.10678(2) 0.1715(2) 0.01782(15) Uani d . 1 . .
N N2 0.11053(4) 0.11676(2) 0.3205(2) 0.01792(15) Uani d . 1 . .
C C1 0.10570(4) 0.18532(2) 0.0803(2) 0.01732(16) Uani d . 1 . .
H H1A 0.1405 0.1803 0.2172 0.021 Uiso calc R 1 . .
C C2 0.10314(4) 0.21685(2) -0.0634(2) 0.01837(17) Uani d . 1 . .
C C3 0.05234(5) 0.22529(2) -0.2708(2) 0.01901(17) Uani d . 1 . .
H H3A 0.0517 0.2465 -0.3667 0.023 Uiso calc R 1 . .
C C4 0.00232(5) 0.20104(3) -0.3313(3) 0.01959(17) Uani d . 1 . .
H H4A -0.0323 0.2062 -0.4686 0.024 Uiso calc R 1 . .
C C5 0.00358(5) 0.16926(2) -0.1890(2) 0.01739(16) Uani d . 1 . .
H H5A -0.0301 0.1533 -0.2313 0.021 Uiso calc R 1 . .
C C6 0.05544(4) 0.16118(2) 0.0174(2) 0.01498(14) Uani d . 1 . .
C C7 0.05755(4) 0.12791(2) 0.1766(2) 0.01505(15) Uani d . 1 . .
C C8 0.01553(5) 0.07848(3) 0.3841(3) 0.02052(18) Uani d . 1 . .
H H8A 0.0053 0.0566 0.2907 0.025 Uiso calc R 1 . .
H H8B -0.0102 0.0809 0.5728 0.025 Uiso calc R 1 . .
C C9 0.09225(5) 0.08268(3) 0.4421(3) 0.02013(18) Uani d . 1 . .
H H9A 0.1021 0.0813 0.6602 0.024 Uiso calc R 1 . .
H H9B 0.1175 0.0650 0.3364 0.024 Uiso calc R 1 . .
H H1N1 -0.0392(8) 0.1159(4) 0.148(4) 0.036(4) Uiso d . 1 . .

loop_
_atom_site_aniso_label
_atom_site_aniso_U_11
_atom_site_aniso_U_22
_atom_site_aniso_U_33
_atom_site_aniso_U_12
_atom_site_aniso_U_13
_atom_site_aniso_U_23
Cl1 0.01974(10) 0.01899(11) 0.04665(16) -0.00554(8) -0.00483(11) 0.00392(11)
N1 0.0124(3) 0.0167(4) 0.0244(4) -0.0016(3) -0.0022(3) 0.0014(3)
N2 0.0132(3) 0.0161(3) 0.0245(4) 0.0007(3) -0.0013(3) 0.0019(3)
C1 0.0122(3) 0.0165(4) 0.0232(4) 0.0008(3) -0.0002(3) -0.0003(3)
C2 0.0139(3) 0.0166(4) 0.0246(4) -0.0010(3) 0.0019(3) -0.0004(3)
C3 0.0189(4) 0.0171(4) 0.0210(4) 0.0013(3) 0.0025(3) 0.0013(3)
C4 0.0180(4) 0.0211(4) 0.0196(4) 0.0016(3) -0.0018(3) 0.0000(3)
C5 0.0148(3) 0.0192(4) 0.0181(4) 0.0000(3) -0.0006(3) -0.0007(3)
C6 0.0120(3) 0.0149(4) 0.0180(4) 0.0012(3) 0.0018(3) -0.0014(3)
C7 0.0117(3) 0.0158(4) 0.0177(4) -0.0003(3) 0.0011(3) -0.0016(3)
C8 0.0164(4) 0.0188(4) 0.0264(4) -0.0021(3) -0.0011(3) 0.0042(3)
C9 0.0159(4) 0.0184(4) 0.0260(5) 0.0002(3) -0.0008(3) 0.0039(3)

loop_
_atom_type_symbol
_atom_type_description
_atom_type_scat_dispersion_real
_atom_type_scat_dispersion_imag
_atom_type_scat_source
C C 0.0033 0.0016 'International Tables Vol C Tables 4.2.6.8 and 6.1.1.4'
H H 0.0000 0.0000 'International Tables Vol C Tables 4.2.6.8 and 6.1.1.4'
N N 0.0061 0.0033 'International Tables Vol C Tables 4.2.6.8 and 6.1.1.4'
Cl Cl 0.1484 0.1585 'International Tables Vol C Tables 4.2.6.8 and 6.1.1.4'

loop_
_geom_angle_atom_site_label_1
_geom_angle_atom_site_label_2
_geom_angle_atom_site_label_3
_geom_angle_site_symmetry_1
_geom_angle_site_symmetry_3
_geom_angle
_geom_angle_publ_flag
C7 N1 C8 . . 107.50(7) ?
C7 N1 H1N1 . . 119.1(10) ?
C8 N1 H1N1 . . 122.5(11) ?
C7 N2 C9 . . 106.25(7) ?
C2 C1 C6 . . 119.26(9) ?
C2 C1 H1A . . 120.4 ?
C6 C1 H1A . . 120.4 ?
C1 C2 C3 . . 122.13(9) ?
C1 C2 Cl1 . . 118.68(7) ?
C3 C2 Cl1 . . 119.19(8) ?
C2 C3 C4 . . 118.15(9) ?
C2 C3 H3A . . 120.9 ?
C4 C3 H3A . . 120.9 ?
C5 C4 C3 . . 120.84(9) ?
C5 C4 H4A . . 119.6 ?
C3 C4 H4A . . 119.6 ?
C4 C5 C6 . . 120.12(8) ?
C4 C5 H5A . . 119.9 ?
C6 C5 H5A . . 119.9 ?
C1 C6 C5 . . 119.51(8) ?
C1 C6 C7 . . 119.03(8) ?
C5 C6 C7 . . 121.45(8) ?
N2 C7 N1 . . 116.68(8) ?
N2 C7 C6 . . 123.17(8) ?
N1 C7 C6 . . 120.13(8) ?
N1 C8 C9 . . 101.53(7) ?
N1 C8 H8A . . 111.5 ?
C9 C8 H8A . . 111.5 ?
N1 C8 H8B . . 111.5 ?
C9 C8 H8B . . 111.5 ?
H8A C8 H8B . . 109.3 ?
N2 C9 C8 . . 106.06(8) ?
N2 C9 H9A . . 110.5 ?
C8 C9 H9A . . 110.5 ?
N2 C9 H9B . . 110.5 ?
C8 C9 H9B . . 110.5 ?
H9A C9 H9B . . 108.7 ?

loop_
_geom_bond_atom_site_label_1
_geom_bond_atom_site_label_2
_geom_bond_site_symmetry_2
_geom_bond_distance
_geom_bond_publ_flag
Cl1 C2 . 1.7413(10) ?
N1 C7 . 1.3719(12) ?
N1 C8 . 1.4675(13) ?
N1 H1N1 . 0.896(16) ?
N2 C7 . 1.2942(12) ?
N2 C9 . 1.4799(13) ?
C1 C2 . 1.3844(14) ?
C1 C6 . 1.3969(12) ?
C1 H1A . 0.9300 ?
C2 C3 . 1.3884(14) ?
C3 C4 . 1.3944(14) ?
C3 H3A . 0.9300 ?
C4 C5 . 1.3897(14) ?
C4 H4A . 0.9300 ?
C5 C6 . 1.3976(13) ?
C5 H5A . 0.9300 ?
C6 C7 . 1.4759(13) ?
C8 C9 . 1.5436(13) ?
C8 H8A . 0.9700 ?
C8 H8B . 0.9700 ?
C9 H9A . 0.9700 ?
C9 H9B . 0.9700 ?

loop_
_geom_contact_atom_site_label_1
_geom_contact_atom_site_label_2
_geom_contact_distance
_geom_contact_site_symmetry_1
_geom_contact_site_symmetry_2
_geom_contact_publ_flag
Cl1 Cl1 3.3540(3) . 14_555 y
C1 C3 3.3945(12) . 1_556 y
C1 C4 3.3301(15) . 1_556 y
C4 C6 3.3997(15) . 1_554 y
C5 C7 3.3716(12) . 1_554 y

loop_
_geom_hbond_atom_site_label_D
_geom_hbond_atom_site_label_H
_geom_hbond_atom_site_label_A
_geom_hbond_site_symmetry_A
_geom_hbond_distance_DH
_geom_hbond_distance_HA
_geom_hbond_distance_DA
_geom_hbond_angle_DHA
N1 H1N1 N2 11_454 0.896(16) 2.118(16) 3.0113(11) 174.5(15)

loop_
_geom_torsion_atom_site_label_1
_geom_torsion_atom_site_label_2
_geom_torsion_atom_site_label_3
_geom_torsion_atom_site_label_4
_geom_torsion_site_symmetry_1
_geom_torsion_site_symmetry_2
_geom_torsion_site_symmetry_3
_geom_torsion_site_symmetry_4
_geom_torsion
_geom_torsion_publ_flag
C6 C1 C2 C3 . . . . -0.48(14) ?
C6 C1 C2 Cl1 . . . . 178.76(7) ?
C1 C2 C3 C4 . . . . 0.66(14) ?
Cl1 C2 C3 C4 . . . . -178.58(8) ?
C2 C3 C4 C5 . . . . -0.37(15) ?
C3 C4 C5 C6 . . . . -0.09(15) ?
C2 C1 C6 C5 . . . . 0.00(13) ?
C2 C1 C6 C7 . . . . -178.62(8) ?
C4 C5 C6 C1 . . . . 0.28(14) ?
C4 C5 C6 C7 . . . . 178.87(9) ?
C9 N2 C7 N1 . . . . -0.43(11) ?
C9 N2 C7 C6 . . . . -179.11(8) ?
C8 N1 C7 N2 . . . . 9.55(12) ?
C8 N1 C7 C6 . . . . -171.73(8) ?
C1 C6 C7 N2 . . . . -15.38(13) ?
C5 C6 C7 N2 . . . . 166.02(9) ?
C1 C6 C7 N1 . . . . 165.98(9) ?
C5 C6 C7 N1 . . . . -12.62(13) ?
C7 N1 C8 C9 . . . . -13.33(10) ?
C7 N2 C9 C8 . . . . -8.35(11) ?
N1 C8 C9 N2 . . . . 13.08(10) ?

loop_
_cod_related_entry_id
_cod_related_entry_database
_cod_related_entry_code
1 ChemSpider 2924490
